data_2017820
loop_
_publ_author_name
'Schmitt, Laurette'
'Labat, Ga\"el'
'Stoeckli-Evans, Helen'

_publ_section_title
;
 Crystal-to-crystal transformation upon dehydration of a copper(II)
 2,2':6',2''-terpyridine complex
;
_journal_coeditor_code GA3158
_journal_issue 11
_journal_name_full 'Acta Crystallographica Section C'
_journal_page_first m343
_journal_page_last m347
_journal_paper_doi 10.1107/S0108270110041090
_journal_volume 66
_journal_year 2010
_chemical_formula_iupac '[Cu (C15 H11 N3) Cl (H2 O)] [Cu (C15 H11 N3) (S2 O6) Cl] , 2H2 O'
_chemical_formula_moiety 'C15 H13 Cl Cu N3 O, C15 H11 Cl Cu N3 O6 S2, 2(H2 O)'
_chemical_formula_sum 'C30 H28 Cl2 Cu2 N6 O9 S2'
_chemical_formula_weight 878.68
_chemical_name_systematic
;
[aquachlorido(2,2':6',2''-terpyridyl-\k^3^N,N',N'')]copper(II)
[chlorido(2,2':6',2''-terpyridyl-\k^3^N,N',N'')(dithionato-\kO)]cuprate(II)
dihydrate
;
_space_group_IT_number 2
_symmetry_cell_setting triclinic
_symmetry_space_group_name_Hall '-P 1'
_symmetry_space_group_name_H-M 'P -1'
_atom_sites_solution_hydrogens geom
_atom_sites_solution_primary direct
_atom_sites_solution_secondary difmap
_audit_creation_method SHELXL97
_cell_angle_alpha 83.096(10)
_cell_angle_beta 82.870(11)
_cell_angle_gamma 73.675(11)
_cell_formula_units_Z 2
_cell_length_a 8.0705(10)
_cell_length_b 8.5890(10)
_cell_length_c 25.177(3)
_cell_measurement_reflns_used 33786
_cell_measurement_temperature 173(2)
_cell_measurement_theta_max 29.69
_cell_measurement_theta_min 1.64
_cell_volume 1655.2(4)
_computing_cell_refinement 'X-AREA (Stoe & Cie, 2006)'
_computing_data_collection 'X-AREA (Stoe & Cie, 2006)'
_computing_data_reduction 'X-RED32 (Stoe & Cie, 2006)'
_computing_molecular_graphics
;
PLATON (Spek, 2009) and Mercury (Macrae <i>et al.</i>, 2006)
;
_computing_publication_material
;
SHELXL97 (Sheldrick, 2008), PLATON (Spek, 2009) and publCIF
(Westrip, 2010)
;
_computing_structure_refinement 'SHELXL97 (Sheldrick, 2008)'
_computing_structure_solution 'SHELXS97 (Sheldrick, 2008)'
_diffrn_ambient_temperature 173(2)
_diffrn_measured_fraction_theta_full 0.986
_diffrn_measured_fraction_theta_max 0.986
_diffrn_measurement_device_type 'Stoe IPDS II'
_diffrn_measurement_method '\f and \w scans'
_diffrn_radiation_monochromator graphite
_diffrn_radiation_source 'fine-focus sealed tube'
_diffrn_radiation_type MoK\a
_diffrn_radiation_wavelength 0.71073
_diffrn_reflns_av_R_equivalents 0.0734
_diffrn_reflns_av_sigmaI/netI 0.0581
_diffrn_reflns_limit_h_max 10
_diffrn_reflns_limit_h_min -11
_diffrn_reflns_limit_k_max 11
_diffrn_reflns_limit_k_min -11
_diffrn_reflns_limit_l_max 34
_diffrn_reflns_limit_l_min -34
_diffrn_reflns_number 25099
_diffrn_reflns_theta_full 29.28
_diffrn_reflns_theta_max 29.28
_diffrn_reflns_theta_min 1.64
_diffrn_standards_decay_% 0
_diffrn_standards_number 0
_exptl_absorpt_coefficient_mu 1.638
_exptl_absorpt_correction_T_max 1.00
_exptl_absorpt_correction_T_min 0.254
_exptl_absorpt_correction_type multi-scan
_exptl_absorpt_process_details '(MULABS in PLATON; Spek, 2009)'
_exptl_crystal_colour emerald-green
_exptl_crystal_density_diffrn 1.763
_exptl_crystal_density_method 'not measured'
_exptl_crystal_description plate
_exptl_crystal_F_000 892
_exptl_crystal_size_max 0.50
_exptl_crystal_size_mid 0.37
_exptl_crystal_size_min 0.20
_refine_diff_density_max 0.950
_refine_diff_density_min -1.474
_refine_ls_extinction_coef 0.0042(11)
_refine_ls_extinction_expression Fc^*^=kFc[1+0.001xFc^2^\l^3^/sin(2\q)]^-1/4^
_refine_ls_extinction_method 'SHELXL97 (Sheldrick, 2008)'
_refine_ls_goodness_of_fit_ref 1.055
_refine_ls_hydrogen_treatment mixed
_refine_ls_matrix_type full
_refine_ls_number_parameters 485
_refine_ls_number_reflns 8888
_refine_ls_number_restraints 6
_refine_ls_restrained_S_all 1.056
_refine_ls_R_factor_all 0.0459
_refine_ls_R_factor_gt 0.0421
_refine_ls_shift/su_max 0.001
_refine_ls_shift/su_mean 0.000
_refine_ls_structure_factor_coef Fsqd
_refine_ls_weighting_details 'calc w = 1/[\s^2^(Fo^2^)+(0.0646P)^2^+0.8251P] where P=(Fo^2^+2Fc^2^)/3'
_refine_ls_weighting_scheme calc
_refine_ls_wR_factor_gt 0.1128
_refine_ls_wR_factor_ref 0.1157
_reflns_number_gt 8053
_reflns_number_total 8888
_reflns_threshold_expression I>2\s(I)
_cod_data_source_file ga3158.cif
_cod_data_source_block I
_cod_original_cell_volume 1655.2(3)
_cod_database_code 2017820
_cod_database_fobs_code 2017820

loop_
_symmetry_equiv_pos_site_id
_symmetry_equiv_pos_as_xyz
1 x,y,z
2 -x,-y,-z

loop_
_atom_site_aniso_label
_atom_site_aniso_U_11
_atom_site_aniso_U_22
_atom_site_aniso_U_33
_atom_site_aniso_U_12
_atom_site_aniso_U_13
_atom_site_aniso_U_23
Cu1 0.01940(10) 0.01950(10) 0.01780(10) -0.00580(10) -0.00670(10) 0.00050(10)
Cl1 0.0275(2) 0.0291(2) 0.0215(2) -0.0075(2) -0.0104(2) 0.0043(2)
S1 0.0185(2) 0.0207(2) 0.0227(2) -0.0046(2) -0.0032(2) -0.0061(2)
S2 0.0190(2) 0.0209(2) 0.0192(2) -0.0036(2) -0.0037(2) -0.0031(2)
O1 0.0266(7) 0.0424(9) 0.0222(7) -0.0019(7) -0.0001(6) -0.0065(6)
O2 0.0341(8) 0.0248(7) 0.0468(10) -0.0136(6) -0.0021(7) -0.0124(7)
O3 0.0221(7) 0.0257(7) 0.0389(9) -0.0028(6) -0.0117(6) -0.0056(6)
O4 0.0209(7) 0.0544(11) 0.0386(9) -0.0028(7) -0.0089(6) -0.0178(8)
O5 0.0374(8) 0.0181(6) 0.0355(9) -0.0068(6) -0.0018(7) 0.0014(6)
O6 0.0363(8) 0.0254(7) 0.0207(7) -0.0113(6) 0.0004(6) -0.0033(5)
N1 0.0222(7) 0.0211(7) 0.0185(7) -0.0071(6) -0.0029(6) -0.0020(6)
N2 0.0182(7) 0.0202(7) 0.0165(7) -0.0023(6) -0.0038(5) -0.0040(6)
N3 0.0199(7) 0.0209(7) 0.0196(7) -0.0059(6) -0.0036(6) -0.0034(6)
C1 0.0252(9) 0.0298(10) 0.0220(9) -0.0097(8) -0.0038(7) -0.0055(7)
C2 0.0279(9) 0.0386(11) 0.0271(10) -0.0164(9) -0.0016(8) -0.0072(9)
C3 0.0346(10) 0.0298(10) 0.0295(11) -0.0171(9) 0.0018(8) -0.0060(8)
C4 0.0312(10) 0.0232(9) 0.0251(10) -0.0093(8) -0.0019(8) -0.0021(7)
C5 0.0231(8) 0.0201(8) 0.0186(8) -0.0050(7) -0.0011(6) -0.0041(7)
C6 0.0211(8) 0.0193(8) 0.0185(8) -0.0026(7) -0.0020(6) -0.0024(6)
C7 0.0282(9) 0.0213(8) 0.0242(9) -0.0011(7) -0.0046(7) 0.0007(7)
C8 0.0272(9) 0.0277(10) 0.0258(10) 0.0003(8) -0.0083(8) 0.0002(8)
C9 0.0219(8) 0.0295(10) 0.0245(10) -0.0023(8) -0.0083(7) -0.0031(8)
C10 0.0191(8) 0.0226(8) 0.0184(8) -0.0027(7) -0.0038(6) -0.0049(7)
C11 0.0202(8) 0.0234(8) 0.0176(8) -0.0044(7) -0.0035(6) -0.0066(7)
C12 0.0246(9) 0.0300(10) 0.0292(10) -0.0093(8) -0.0071(8) -0.0089(8)
C13 0.0296(10) 0.0325(11) 0.0368(12) -0.0166(9) -0.0018(8) -0.0122(9)
C14 0.0368(11) 0.0243(9) 0.0305(11) -0.0127(8) -0.0004(9) -0.0050(8)
C15 0.0276(9) 0.0236(9) 0.0249(10) -0.0074(7) -0.0035(7) -0.0014(7)
Cu2 0.02020(10) 0.01780(10) 0.01750(10) -0.00750(10) -0.00670(10) 0.00120(10)
Cl2 0.0306(2) 0.0293(2) 0.0234(2) -0.0095(2) -0.0117(2) 0.0071(2)
O1W 0.0262(7) 0.0347(8) 0.0229(7) -0.0122(6) -0.0028(6) -0.0053(6)
N4 0.0217(7) 0.0186(7) 0.0188(7) -0.0075(6) -0.0025(6) -0.0014(6)
N5 0.0189(7) 0.0183(7) 0.0175(7) -0.0060(6) -0.0049(5) -0.0012(5)
N6 0.0220(7) 0.0201(7) 0.0202(7) -0.0088(6) -0.0050(6) -0.0024(6)
C16 0.0296(9) 0.0200(8) 0.0269(10) -0.0094(7) -0.0031(8) 0.0001(7)
C17 0.0340(11) 0.0208(9) 0.0402(12) -0.0132(8) -0.0016(9) -0.0004(8)
C18 0.0303(10) 0.0260(10) 0.0494(14) -0.0162(8) -0.0075(9) -0.0054(9)
C19 0.0241(9) 0.0241(9) 0.0365(11) -0.0097(7) -0.0086(8) -0.0033(8)
C20 0.0196(8) 0.0189(8) 0.0214(9) -0.0073(6) -0.0022(6) -0.0050(6)
C21 0.0200(8) 0.0190(8) 0.0193(8) -0.0056(7) -0.0049(6) -0.0032(6)
C22 0.0235(9) 0.0252(9) 0.0251(10) -0.0070(7) -0.0095(7) -0.0001(7)
C23 0.0308(10) 0.0237(9) 0.0249(10) -0.0048(8) -0.0103(8) 0.0034(7)
C24 0.0302(9) 0.0196(8) 0.0233(9) -0.0067(7) -0.0061(7) 0.0035(7)
C25 0.0231(8) 0.0182(8) 0.0195(8) -0.0079(7) -0.0039(7) -0.0009(6)
C26 0.0222(8) 0.0194(8) 0.0231(9) -0.0082(7) -0.0024(7) -0.0023(7)
C27 0.0318(10) 0.0232(9) 0.0391(12) -0.0140(8) -0.0057(9) 0.0000(8)
C28 0.0333(11) 0.0309(11) 0.0479(14) -0.0193(9) -0.0051(10) -0.0065(10)
C29 0.0256(9) 0.0367(11) 0.0368(12) -0.0149(9) -0.0075(8) -0.0072(9)
C30 0.0239(9) 0.0279(9) 0.0254(10) -0.0092(8) -0.0064(7) -0.0051(8)
O2W 0.0239(7) 0.0272(8) 0.0736(14) -0.0103(6) -0.0045(8) 0.0003(8)
O3W 0.0388(9) 0.0384(9) 0.0293(9) -0.0127(8) -0.0049(7) -0.0051(7)

loop_
_atom_site_type_symbol
_atom_site_label
_atom_site_fract_x
_atom_site_fract_y
_atom_site_fract_z
_atom_site_U_iso_or_equiv
_atom_site_thermal_displace_type
_atom_site_calc_flag
_atom_site_refinement_flags
_atom_site_occupancy
Cu Cu1 0.92648(3) 1.03098(3) 0.073100(10) 0.01860(10) Uani . . 1.000
Cl Cl1 0.77228(6) 1.18102(6) 0.00877(2) 0.02590(10) Uani . . 1.000
S S1 0.74212(6) 1.06445(6) 0.20771(2) 0.02030(10) Uani . . 1.000
S S2 0.55085(6) 1.25443(6) 0.24565(2) 0.01980(10) Uani . . 1.000
O O1 0.7458(2) 1.1294(2) 0.15131(6) 0.0318(4) Uani . . 1.000
O O2 0.6775(2) 0.9207(2) 0.21878(8) 0.0335(5) Uani . . 1.000
O O3 0.89971(19) 1.05022(19) 0.23207(7) 0.0287(4) Uani . . 1.000
O O4 0.3932(2) 1.2666(2) 0.22174(7) 0.0378(5) Uani . . 1.000
O O5 0.6178(2) 1.39478(18) 0.23308(7) 0.0309(4) Uani . . 1.000
O O6 0.5436(2) 1.19897(18) 0.30252(6) 0.0270(4) Uani . . 1.000
N N1 0.8251(2) 0.8362(2) 0.08322(7) 0.0202(4) Uani . . 1.000
N N2 1.0847(2) 0.8855(2) 0.12054(6) 0.0185(4) Uani . . 1.000
N N3 1.0936(2) 1.1670(2) 0.07649(7) 0.0198(4) Uani . . 1.000
C C1 0.6874(3) 0.8218(3) 0.06187(8) 0.0248(5) Uani . . 1.000
C C2 0.6238(3) 0.6863(3) 0.07431(9) 0.0294(6) Uani . . 1.000
C C3 0.7037(3) 0.5625(3) 0.11062(9) 0.0297(6) Uani . . 1.000
C C4 0.8468(3) 0.5767(3) 0.13336(9) 0.0262(6) Uani . . 1.000
C C5 0.9051(2) 0.7141(2) 0.11851(8) 0.0207(5) Uani . . 1.000
C C6 1.0574(2) 0.7422(2) 0.13905(8) 0.0202(5) Uani . . 1.000
C C7 1.1672(3) 0.6353(3) 0.17359(9) 0.0258(5) Uani . . 1.000
C C8 1.3035(3) 0.6844(3) 0.18884(9) 0.0282(6) Uani . . 1.000
C C9 1.3289(3) 0.8354(3) 0.16963(8) 0.0257(5) Uani . . 1.000
C C10 1.2155(2) 0.9332(2) 0.13432(8) 0.0202(5) Uani . . 1.000
C C11 1.2244(2) 1.0939(2) 0.10766(8) 0.0202(5) Uani . . 1.000
C C12 1.3561(3) 1.1635(3) 0.11229(9) 0.0266(6) Uani . . 1.000
C C13 1.3520(3) 1.3150(3) 0.08534(10) 0.0306(6) Uani . . 1.000
C C14 1.2170(3) 1.3911(3) 0.05444(9) 0.0297(6) Uani . . 1.000
C C15 1.0907(3) 1.3131(3) 0.05071(9) 0.0252(5) Uani . . 1.000
Cu Cu2 0.56952(3) 0.45330(3) 0.426050(10) 0.01780(10) Uani . . 1.000
Cl Cl2 0.69844(7) 0.28510(6) 0.49239(2) 0.02750(10) Uani . . 1.000
O O1W 0.7420(2) 0.3435(2) 0.35353(6) 0.0269(4) Uani . . 1.000
N N4 0.3838(2) 0.3445(2) 0.41731(7) 0.0193(4) Uani . . 1.000
N N5 0.4290(2) 0.6189(2) 0.37818(6) 0.0178(4) Uani . . 1.000
N N6 0.6930(2) 0.6301(2) 0.42210(7) 0.0198(4) Uani . . 1.000
C C16 0.3703(3) 0.1981(2) 0.43978(9) 0.0251(5) Uani . . 1.000
C C17 0.2415(3) 0.1320(3) 0.42913(10) 0.0308(6) Uani . . 1.000
C C18 0.1232(3) 0.2192(3) 0.39412(11) 0.0330(7) Uani . . 1.000
C C19 0.1356(3) 0.3703(3) 0.37046(9) 0.0270(6) Uani . . 1.000
C C20 0.2672(2) 0.4292(2) 0.38300(8) 0.0192(5) Uani . . 1.000
C C21 0.2933(2) 0.5885(2) 0.36047(8) 0.0190(5) Uani . . 1.000
C C22 0.1912(3) 0.7027(3) 0.32537(8) 0.0241(5) Uani . . 1.000
C C23 0.2368(3) 0.8470(3) 0.30947(9) 0.0268(6) Uani . . 1.000
C C24 0.3794(3) 0.8757(2) 0.32802(8) 0.0245(5) Uani . . 1.000
C C25 0.4735(2) 0.7562(2) 0.36341(8) 0.0197(5) Uani . . 1.000
C C26 0.6259(3) 0.7641(2) 0.38918(8) 0.0210(5) Uani . . 1.000
C C27 0.6953(3) 0.8955(3) 0.38208(10) 0.0301(6) Uani . . 1.000
C C28 0.8350(3) 0.8912(3) 0.40989(11) 0.0348(7) Uani . . 1.000
C C29 0.9041(3) 0.7533(3) 0.44297(10) 0.0310(6) Uani . . 1.000
C C30 0.8297(3) 0.6257(3) 0.44801(9) 0.0247(5) Uani . . 1.000
O O2W 0.0346(2) 0.3188(2) 0.23615(9) 0.0413(6) Uani . . 1.000
O O3W 0.8449(2) 0.6037(2) 0.28363(7) 0.0347(5) Uani . . 1.000
H H1A 0.63100 0.90730 0.03730 0.0300 Uiso calc R 1.000
H H2A 0.52650 0.67880 0.05810 0.0350 Uiso calc R 1.000
H H3A 0.66160 0.46910 0.11990 0.0360 Uiso calc R 1.000
H H4A 0.90340 0.49360 0.15860 0.0310 Uiso calc R 1.000
H H7A 1.14980 0.53190 0.18640 0.0310 Uiso calc R 1.000
H H8A 1.38000 0.61380 0.21260 0.0340 Uiso calc R 1.000
H H9A 1.42060 0.87030 0.18030 0.0310 Uiso calc R 1.000
H H12A 1.44800 1.10860 0.13360 0.0320 Uiso calc R 1.000
H H13A 1.44080 1.36560 0.08810 0.0370 Uiso calc R 1.000
H H14A 1.21080 1.49550 0.03600 0.0360 Uiso calc R 1.000
H H15A 0.99880 1.36530 0.02910 0.0300 Uiso calc R 1.000
H H1WA 0.682(4) 0.304(4) 0.3370(12) 0.044(9) Uiso . . 1.000
H H1WB 0.766(5) 0.413(4) 0.3268(13) 0.079(14) Uiso . . 1.000
H H16A 0.45220 0.13780 0.46380 0.0300 Uiso calc R 1.000
H H17A 0.23470 0.02830 0.44570 0.0370 Uiso calc R 1.000
H H18A 0.03370 0.17600 0.38620 0.0400 Uiso calc R 1.000
H H19A 0.05530 0.43200 0.34620 0.0320 Uiso calc R 1.000
H H22A 0.09370 0.68260 0.31270 0.0290 Uiso calc R 1.000
H H23A 0.16940 0.92710 0.28560 0.0320 Uiso calc R 1.000
H H24A 0.41170 0.97370 0.31690 0.0290 Uiso calc R 1.000
H H27A 0.64820 0.98790 0.35840 0.0360 Uiso calc R 1.000
H H28A 0.88250 0.98170 0.40620 0.0420 Uiso calc R 1.000
H H29A 1.00100 0.74680 0.46190 0.0370 Uiso calc R 1.000
H H30A 0.87710 0.53100 0.47070 0.0300 Uiso calc R 1.000
H H2WA -0.023(3) 0.245(3) 0.2448(12) 0.035(8) Uiso . . 1.000
H H2WB 0.144(2) 0.295(5) 0.2357(15) 0.061(11) Uiso . . 1.000
H H3WA 0.903(4) 0.530(3) 0.2650(12) 0.054(10) Uiso . . 1.000
H H3WB 0.791(4) 0.681(3) 0.2644(12) 0.048(9) Uiso . . 1.000

loop_
_atom_type_symbol
_atom_type_description
_atom_type_scat_dispersion_real
_atom_type_scat_dispersion_imag
_atom_type_scat_source
C C 0.0033 0.0016 'International Tables Vol C Tables 4.2.6.8 and 6.1.1.4'
H H 0.0000 0.0000 'International Tables Vol C Tables 4.2.6.8 and 6.1.1.4'
Cl Cl 0.1484 0.1585 'International Tables Vol C Tables 4.2.6.8 and 6.1.1.4'
Cu Cu 0.3201 1.2651 'International Tables Vol C Tables 4.2.6.8 and 6.1.1.4'
N N 0.0061 0.0033 'International Tables Vol C Tables 4.2.6.8 and 6.1.1.4'
O O 0.0106 0.0060 'International Tables Vol C Tables 4.2.6.8 and 6.1.1.4'
S S 0.1246 0.1234 'International Tables Vol C Tables 4.2.6.8 and 6.1.1.4'

loop_
_geom_angle_atom_site_label_1
_geom_angle_atom_site_label_2
_geom_angle_atom_site_label_3
_geom_angle_site_symmetry_1
_geom_angle_site_symmetry_2
_geom_angle_site_symmetry_3
_geom_angle
_geom_angle_publ_flag
Cl1 Cu1 O1 . . . 100.64(4) no
Cl1 Cu1 N1 . . . 99.82(5) no
Cl1 Cu1 N2 . . . 171.48(5) no
Cl1 Cu1 N3 . . . 99.31(5) no
O1 Cu1 N1 . . . 88.17(6) no
O1 Cu1 N2 . . . 87.88(6) no
O1 Cu1 N3 . . . 94.37(6) no
N1 Cu1 N2 . . . 80.10(7) no
N1 Cu1 N3 . . . 159.89(7) no
N2 Cu1 N3 . . . 80.06(7) no
Cl2 Cu2 O1W . . . 100.19(4) no
Cl2 Cu2 N4 . . . 99.33(5) no
Cl2 Cu2 N5 . . . 169.95(5) no
Cl2 Cu2 N6 . . . 99.80(5) no
O1W Cu2 N4 . . . 92.98(7) no
O1W Cu2 N5 . . . 89.86(6) no
O1W Cu2 N6 . . . 91.22(7) no
N4 Cu2 N5 . . . 79.93(7) no
N4 Cu2 N6 . . . 159.36(7) no
N5 Cu2 N6 . . . 79.88(7) no
S2 S1 O1 . . . 102.20(7) no
S2 S1 O2 . . . 105.88(8) no
S2 S1 O3 . . . 105.03(7) no
O1 S1 O2 . . . 114.14(11) no
O1 S1 O3 . . . 114.06(10) no
O2 S1 O3 . . . 113.96(10) no
S1 S2 O4 . . . 104.82(7) no
S1 S2 O5 . . . 104.25(7) no
S1 S2 O6 . . . 105.06(7) no
O4 S2 O5 . . . 114.60(10) no
O4 S2 O6 . . . 113.49(10) no
O5 S2 O6 . . . 113.26(10) no
Cu1 O1 S1 . . . 131.99(10) no
Cu2 O1W H1WB . . . 117(2) no
H1WA O1W H1WB . . . 97(3) no
Cu2 O1W H1WA . . . 107(2) no
H2WA O2W H2WB . . . 122(3) no
H3WA O3W H3WB . . . 110(3) no
Cu1 N1 C1 . . . 127.48(15) no
C1 N1 C5 . . . 118.74(17) no
Cu1 N1 C5 . . . 113.65(12) no
C6 N2 C10 . . . 122.17(16) no
Cu1 N2 C10 . . . 118.93(13) no
Cu1 N2 C6 . . . 118.90(13) no
Cu1 N3 C15 . . . 127.65(15) no
C11 N3 C15 . . . 118.51(18) no
Cu1 N3 C11 . . . 113.80(12) no
C16 N4 C20 . . . 118.46(18) no
Cu2 N4 C20 . . . 114.33(12) no
Cu2 N4 C16 . . . 127.15(15) no
Cu2 N5 C25 . . . 119.00(13) no
C21 N5 C25 . . . 122.36(16) no
Cu2 N5 C21 . . . 118.62(13) no
Cu2 N6 C30 . . . 126.80(15) no
Cu2 N6 C26 . . . 114.11(14) no
C26 N6 C30 . . . 119.09(19) no
N1 C1 C2 . . . 122.3(2) no
C1 C2 C3 . . . 119.2(2) no
C2 C3 C4 . . . 119.0(2) no
C3 C4 C5 . . . 118.8(2) no
N1 C5 C6 . . . 114.05(15) no
N1 C5 C4 . . . 121.98(18) no
C4 C5 C6 . . . 123.98(18) no
N2 C6 C7 . . . 120.52(18) no
C5 C6 C7 . . . 126.36(17) no
N2 C6 C5 . . . 113.12(16) no
C6 C7 C8 . . . 117.9(2) no
C7 C8 C9 . . . 120.8(2) no
C8 C9 C10 . . . 117.5(2) no
N2 C10 C11 . . . 112.93(16) no
C9 C10 C11 . . . 126.04(17) no
N2 C10 C9 . . . 121.02(18) no
N3 C11 C12 . . . 122.09(18) no
C10 C11 C12 . . . 123.70(18) no
N3 C11 C10 . . . 114.19(15) no
C11 C12 C13 . . . 118.9(2) no
C12 C13 C14 . . . 119.0(2) no
C13 C14 C15 . . . 119.1(2) no
N3 C15 C14 . . . 122.3(2) no
C2 C1 H1A . . . 119.00 no
N1 C1 H1A . . . 119.00 no
C1 C2 H2A . . . 120.00 no
C3 C2 H2A . . . 120.00 no
C4 C3 H3A . . . 121.00 no
C2 C3 H3A . . . 120.00 no
C5 C4 H4A . . . 121.00 no
C3 C4 H4A . . . 121.00 no
C8 C7 H7A . . . 121.00 no
C6 C7 H7A . . . 121.00 no
C9 C8 H8A . . . 120.00 no
C7 C8 H8A . . . 120.00 no
C8 C9 H9A . . . 121.00 no
C10 C9 H9A . . . 121.00 no
C11 C12 H12A . . . 121.00 no
C13 C12 H12A . . . 121.00 no
C14 C13 H13A . . . 121.00 no
C12 C13 H13A . . . 120.00 no
C15 C14 H14A . . . 120.00 no
C13 C14 H14A . . . 120.00 no
N3 C15 H15A . . . 119.00 no
C14 C15 H15A . . . 119.00 no
N4 C16 C17 . . . 122.3(2) no
C16 C17 C18 . . . 118.8(2) no
C17 C18 C19 . . . 119.6(2) no
C18 C19 C20 . . . 118.6(2) no
C19 C20 C21 . . . 123.49(18) no
N4 C20 C21 . . . 114.25(15) no
N4 C20 C19 . . . 122.26(18) no
N5 C21 C20 . . . 112.75(16) no
C20 C21 C22 . . . 126.82(18) no
N5 C21 C22 . . . 120.41(18) no
C21 C22 C23 . . . 117.8(2) no
C22 C23 C24 . . . 120.9(2) no
C23 C24 C25 . . . 117.74(18) no
N5 C25 C26 . . . 112.65(16) no
N5 C25 C24 . . . 120.80(17) no
C24 C25 C26 . . . 126.55(17) no
N6 C26 C25 . . . 114.28(17) no
C25 C26 C27 . . . 124.43(18) no
N6 C26 C27 . . . 121.3(2) no
C26 C27 C28 . . . 119.3(2) no
C27 C28 C29 . . . 119.2(2) no
C28 C29 C30 . . . 118.7(2) no
N6 C30 C29 . . . 122.5(2) no
C17 C16 H16A . . . 119.00 no
N4 C16 H16A . . . 119.00 no
C18 C17 H17A . . . 121.00 no
C16 C17 H17A . . . 121.00 no
C17 C18 H18A . . . 120.00 no
C19 C18 H18A . . . 120.00 no
C18 C19 H19A . . . 121.00 no
C20 C19 H19A . . . 121.00 no
C21 C22 H22A . . . 121.00 no
C23 C22 H22A . . . 121.00 no
C24 C23 H23A . . . 120.00 no
C22 C23 H23A . . . 120.00 no
C23 C24 H24A . . . 121.00 no
C25 C24 H24A . . . 121.00 no
C26 C27 H27A . . . 120.00 no
C28 C27 H27A . . . 120.00 no
C29 C28 H28A . . . 120.00 no
C27 C28 H28A . . . 120.00 no
C28 C29 H29A . . . 121.00 no
C30 C29 H29A . . . 121.00 no
C29 C30 H30A . . . 119.00 no
N6 C30 H30A . . . 119.00 no

loop_
_geom_bond_atom_site_label_1
_geom_bond_atom_site_label_2
_geom_bond_site_symmetry_1
_geom_bond_site_symmetry_2
_geom_bond_distance
_geom_bond_publ_flag
Cu1 Cl1 . . 2.2203(6) yes
Cu1 O1 . . 2.3901(16) yes
Cu1 N1 . . 2.0368(17) yes
Cu1 N2 . . 1.9342(16) yes
Cu1 N3 . . 2.0322(17) yes
Cu2 Cl2 . . 2.2284(6) yes
Cu2 O1W . . 2.2816(16) yes
Cu2 N4 . . 2.0216(17) yes
Cu2 N5 . . 1.9447(16) yes
Cu2 N6 . . 2.0245(17) yes
S1 O1 . . 1.4618(16) no
S1 O2 . . 1.4551(18) no
S1 S2 . . 2.1332(7) no
S1 O3 . . 1.4481(17) no
S2 O5 . . 1.4413(17) no
S2 O6 . . 1.4532(16) no
S2 O4 . . 1.4464(18) no
O1W H1WB . . 0.89(3) no
O1W H1WA . . 0.84(3) no
O2W H2WA . . 0.88(3) no
O2W H2WB . . 0.85(2) no
O3W H3WA . . 0.83(3) no
O3W H3WB . . 0.82(3) no
N1 C5 . . 1.358(2) no
N1 C1 . . 1.335(3) no
N2 C6 . . 1.330(2) no
N2 C10 . . 1.331(2) no
N3 C15 . . 1.337(3) no
N3 C11 . . 1.356(2) no
N4 C16 . . 1.343(3) no
N4 C20 . . 1.352(2) no
N5 C21 . . 1.333(2) no
N5 C25 . . 1.326(2) no
N6 C26 . . 1.355(3) no
N6 C30 . . 1.339(3) no
C1 C2 . . 1.387(4) no
C2 C3 . . 1.382(3) no
C3 C4 . . 1.392(4) no
C4 C5 . . 1.384(3) no
C5 C6 . . 1.480(2) no
C6 C7 . . 1.388(3) no
C7 C8 . . 1.393(4) no
C8 C9 . . 1.390(3) no
C9 C10 . . 1.387(3) no
C10 C11 . . 1.477(2) no
C11 C12 . . 1.380(3) no
C12 C13 . . 1.387(3) no
C13 C14 . . 1.381(4) no
C14 C15 . . 1.385(4) no
C1 H1A . . 0.9500 no
C2 H2A . . 0.9500 no
C3 H3A . . 0.9500 no
C4 H4A . . 0.9500 no
C7 H7A . . 0.9500 no
C8 H8A . . 0.9500 no
C9 H9A . . 0.9500 no
C12 H12A . . 0.9500 no
C13 H13A . . 0.9500 no
C14 H14A . . 0.9500 no
C15 H15A . . 0.9500 no
C16 C17 . . 1.383(3) no
C17 C18 . . 1.378(4) no
C18 C19 . . 1.386(4) no
C19 C20 . . 1.381(3) no
C20 C21 . . 1.478(2) no
C21 C22 . . 1.393(3) no
C22 C23 . . 1.390(3) no
C23 C24 . . 1.387(3) no
C24 C25 . . 1.391(3) no
C25 C26 . . 1.481(3) no
C26 C27 . . 1.379(3) no
C27 C28 . . 1.389(4) no
C28 C29 . . 1.384(4) no
C29 C30 . . 1.377(4) no
C16 H16A . . 0.9500 no
C17 H17A . . 0.9500 no
C18 H18A . . 0.9500 no
C19 H19A . . 0.9500 no
C22 H22A . . 0.9500 no
C23 H23A . . 0.9500 no
C24 H24A . . 0.9500 no
C27 H27A . . 0.9500 no
C28 H28A . . 0.9500 no
C29 H29A . . 0.9500 no
C30 H30A . . 0.9500 no

loop_
_geom_contact_atom_site_label_1
_geom_contact_atom_site_label_2
_geom_contact_distance
_geom_contact_site_symmetry_1
_geom_contact_site_symmetry_2
_geom_contact_publ_flag
Cu1 Cl1 3.2626(7) . 2_775 yes
Cu2 Cl2 3.3492(7) . 2_666 yes

loop_
_geom_hbond_atom_site_label_D
_geom_hbond_atom_site_label_H
_geom_hbond_atom_site_label_A
_geom_hbond_site_symmetry_A
_geom_hbond_distance_DH
_geom_hbond_distance_HA
_geom_hbond_distance_DA
_geom_hbond_angle_DHA
_geom_hbond_publ_flag
O1W H1WA O6 1_545 0.84(3) 1.95(3) 2.787(2) 176(3) yes
O1W H1WB O3W . 0.89(3) 2.06(3) 2.918(2) 162(3) yes
O2W H2WA O3 1_445 0.88(3) 2.01(3) 2.831(2) 154(3) yes
O2W H2WB O4 1_545 0.85(2) 1.95(2) 2.785(2) 169(4) yes
O3W H3WA O2W 1_655 0.83(3) 2.00(3) 2.811(2) 166(3) yes
O3W H3WB O2 . 0.82(3) 2.24(3) 3.052(2) 168(3) yes
C4 H4A O2W 1_655 0.95 2.47 3.407(3) 169 yes
C7 H7A O2W 1_655 0.95 2.43 3.347(3) 162 yes
C8 H8A O5 1_645 0.95 2.34 3.217(3) 154 yes
C9 H9A O2 1_655 0.95 2.56 3.496(3) 171 yes
C12 H12A O1 1_655 0.95 2.56 3.335(3) 139 yes
C18 H18A O1W 1_455 0.95 2.57 3.213(3) 126 yes
C19 H19A O3W 1_455 0.95 2.50 3.446(3) 178 yes
C22 H22A O3W 1_455 0.95 2.51 3.452(3) 175 yes
C24 H24A O6 . 0.95 2.43 3.363(3) 167 yes
C27 H27A O6 . 0.95 2.19 3.141(3) 179 yes
C29 H29A Cl2 2_766 0.95 2.74 3.690(3) 174 yes

loop_
_geom_torsion_atom_site_label_1
_geom_torsion_atom_site_label_2
_geom_torsion_atom_site_label_3
_geom_torsion_atom_site_label_4
_geom_torsion_site_symmetry_1
_geom_torsion_site_symmetry_2
_geom_torsion_site_symmetry_3
_geom_torsion_site_symmetry_4
_geom_torsion
_geom_torsion_publ_flag
Cl1 Cu1 O1 S1 . . . . 164.21(12) no
N1 Cu1 O1 S1 . . . . 64.56(14) no
N2 Cu1 O1 S1 . . . . -15.60(14) no
N3 Cu1 O1 S1 . . . . -95.46(14) no
Cl1 Cu1 N1 C1 . . . . -8.76(18) no
Cl1 Cu1 N1 C5 . . . . 175.36(13) no
O1 Cu1 N1 C1 . . . . 91.73(18) no
O1 Cu1 N1 C5 . . . . -84.16(14) no
N2 Cu1 N1 C1 . . . . 179.9(2) no
N2 Cu1 N1 C5 . . . . 4.01(13) no
N3 Cu1 N1 C1 . . . . -170.56(19) no
N3 Cu1 N1 C5 . . . . 13.6(3) no
O1 Cu1 N2 C6 . . . . 85.64(14) no
O1 Cu1 N2 C10 . . . . -93.22(14) no
N1 Cu1 N2 C6 . . . . -2.87(14) no
N1 Cu1 N2 C10 . . . . 178.27(15) no
N3 Cu1 N2 C6 . . . . -179.55(15) no
N3 Cu1 N2 C10 . . . . 1.59(14) no
Cl1 Cu1 N3 C11 . . . . -170.98(13) no
Cl1 Cu1 N3 C15 . . . . 6.74(19) no
O1 Cu1 N3 C11 . . . . 87.48(14) no
O1 Cu1 N3 C15 . . . . -94.81(19) no
N1 Cu1 N3 C11 . . . . -9.2(3) no
N1 Cu1 N3 C15 . . . . 168.57(19) no
N2 Cu1 N3 C11 . . . . 0.40(14) no
N2 Cu1 N3 C15 . . . . 178.11(19) no
N6 Cu2 N4 C20 . . . . 15.2(3) no
O1W Cu2 N5 C21 . . . . 90.01(14) no
O1W Cu2 N5 C25 . . . . -88.55(15) no
N4 Cu2 N5 C21 . . . . -3.04(14) no
N4 Cu2 N5 C25 . . . . 178.40(15) no
N6 Cu2 N5 C21 . . . . -178.72(15) no
N6 Cu2 N5 C25 . . . . 2.72(14) no
Cl2 Cu2 N6 C26 . . . . -171.79(13) no
Cl2 Cu2 N6 C30 . . . . 8.43(19) no
O1W Cu2 N6 C26 . . . . 87.65(14) no
O1W Cu2 N6 C30 . . . . -92.13(18) no
N4 Cu2 N6 C26 . . . . -14.1(3) no
N4 Cu2 N6 C30 . . . . 166.08(19) no
N5 Cu2 N6 C26 . . . . -1.99(14) no
N5 Cu2 N6 C30 . . . . 178.23(19) no
N5 Cu2 N4 C20 . . . . 3.08(14) no
N6 Cu2 N4 C16 . . . . -167.79(18) no
O1W Cu2 N4 C16 . . . . 90.73(18) no
Cl2 Cu2 N4 C16 . . . . -10.11(18) no
Cl2 Cu2 N4 C20 . . . . 172.91(13) no
O1W Cu2 N4 C20 . . . . -86.25(14) no
N5 Cu2 N4 C16 . . . . -179.93(19) no
O1 S1 S2 O4 . . . . 61.46(10) no
O3 S1 S2 O4 . . . . -179.21(10) no
O3 S1 S2 O5 . . . . 60.03(10) no
O1 S1 S2 O5 . . . . -59.31(10) no
O1 S1 S2 O6 . . . . -178.66(10) no
O2 S1 S2 O4 . . . . -58.31(11) no
O2 S1 S2 O5 . . . . -179.08(11) no
O2 S1 S2 O6 . . . . 61.57(11) no
O3 S1 S2 O6 . . . . -59.33(10) no
S2 S1 O1 Cu1 . . . . 174.62(10) no
O2 S1 O1 Cu1 . . . . -71.58(15) no
O3 S1 O1 Cu1 . . . . 61.85(15) no
C1 N1 C5 C4 . . . . -0.8(3) no
C1 N1 C5 C6 . . . . 179.26(18) no
Cu1 N1 C5 C6 . . . . -4.5(2) no
Cu1 N1 C1 C2 . . . . -175.98(17) no
C5 N1 C1 C2 . . . . -0.3(3) no
Cu1 N1 C5 C4 . . . . 175.50(16) no
Cu1 N2 C6 C5 . . . . 1.3(2) no
Cu1 N2 C6 C7 . . . . -179.37(15) no
C10 N2 C6 C5 . . . . -179.93(17) no
C10 N2 C6 C7 . . . . -0.6(3) no
Cu1 N2 C10 C9 . . . . 177.85(15) no
Cu1 N2 C10 C11 . . . . -3.1(2) no
C6 N2 C10 C9 . . . . -1.0(3) no
C6 N2 C10 C11 . . . . 178.10(17) no
C11 N3 C15 C14 . . . . 0.5(3) no
Cu1 N3 C11 C12 . . . . 176.13(16) no
Cu1 N3 C11 C10 . . . . -2.1(2) no
Cu1 N3 C15 C14 . . . . -177.08(17) no
C15 N3 C11 C10 . . . . 180.00(18) no
C15 N3 C11 C12 . . . . -1.8(3) no
C20 N4 C16 C17 . . . . -0.2(3) no
Cu2 N4 C16 C17 . . . . -177.08(17) no
Cu2 N4 C20 C19 . . . . 177.29(16) no
Cu2 N4 C20 C21 . . . . -2.7(2) no
C16 N4 C20 C19 . . . . 0.0(3) no
C16 N4 C20 C21 . . . . -179.97(18) no
Cu2 N5 C21 C20 . . . . 2.4(2) no
Cu2 N5 C21 C22 . . . . -178.85(15) no
C25 N5 C21 C20 . . . . -179.08(17) no
Cu2 N5 C25 C24 . . . . 178.14(14) no
Cu2 N5 C25 C26 . . . . -2.8(2) no
C25 N5 C21 C22 . . . . -0.3(3) no
C21 N5 C25 C26 . . . . 178.68(17) no
C21 N5 C25 C24 . . . . -0.4(3) no
Cu2 N6 C30 C29 . . . . -179.51(18) no
C30 N6 C26 C27 . . . . -0.2(3) no
Cu2 N6 C26 C25 . . . . 1.1(2) no
Cu2 N6 C26 C27 . . . . 180.00(17) no
C26 N6 C30 C29 . . . . 0.7(3) no
C30 N6 C26 C25 . . . . -179.08(18) no
N1 C1 C2 C3 . . . . 0.9(3) no
C1 C2 C3 C4 . . . . -0.5(3) no
C2 C3 C4 C5 . . . . -0.5(3) no
C3 C4 C5 N1 . . . . 1.2(3) no
C3 C4 C5 C6 . . . . -178.9(2) no
N1 C5 C6 C7 . . . . -177.1(2) no
C4 C5 C6 N2 . . . . -177.71(19) no
C4 C5 C6 C7 . . . . 3.0(3) no
N1 C5 C6 N2 . . . . 2.3(2) no
N2 C6 C7 C8 . . . . 1.2(3) no
C5 C6 C7 C8 . . . . -179.5(2) no
C6 C7 C8 C9 . . . . -0.5(3) no
C7 C8 C9 C10 . . . . -1.0(3) no
C8 C9 C10 N2 . . . . 1.7(3) no
C8 C9 C10 C11 . . . . -177.3(2) no
N2 C10 C11 N3 . . . . 3.3(2) no
C9 C10 C11 C12 . . . . 4.2(3) no
N2 C10 C11 C12 . . . . -174.86(19) no
C9 C10 C11 N3 . . . . -177.69(19) no
C10 C11 C12 C13 . . . . 179.8(2) no
N3 C11 C12 C13 . . . . 1.8(3) no
C11 C12 C13 C14 . . . . -0.4(3) no
C12 C13 C14 C15 . . . . -0.8(4) no
C13 C14 C15 N3 . . . . 0.7(4) no
N4 C16 C17 C18 . . . . 0.2(4) no
C16 C17 C18 C19 . . . . 0.0(4) no
C17 C18 C19 C20 . . . . -0.2(4) no
C18 C19 C20 N4 . . . . 0.2(3) no
C18 C19 C20 C21 . . . . -179.8(2) no
N4 C20 C21 N5 . . . . 0.3(2) no
N4 C20 C21 C22 . . . . -178.32(19) no
C19 C20 C21 N5 . . . . -179.68(19) no
C19 C20 C21 C22 . . . . 1.7(3) no
N5 C21 C22 C23 . . . . 0.5(3) no
C20 C21 C22 C23 . . . . 179.0(2) no
C21 C22 C23 C24 . . . . 0.1(3) no
C22 C23 C24 C25 . . . . -0.7(3) no
C23 C24 C25 N5 . . . . 0.9(3) no
C23 C24 C25 C26 . . . . -178.0(2) no
N5 C25 C26 N6 . . . . 1.0(2) no
N5 C25 C26 C27 . . . . -177.9(2) no
C24 C25 C26 N6 . . . . 180.0(2) no
C24 C25 C26 C27 . . . . 1.1(3) no
N6 C26 C27 C28 . . . . -1.0(3) no
C25 C26 C27 C28 . . . . 177.8(2) no
C26 C27 C28 C29 . . . . 1.7(4) no
C27 C28 C29 C30 . . . . -1.2(4) no
C28 C29 C30 N6 . . . . 0.0(4) no
